data_7040889
loop_
_publ_author_name
'Wang, Lin'
'Sun, Hongjian'
'Li, Xiaoyan'
'Fuhr, Olaf'
'Fenske, Dieter'

_publ_section_title
;
 The selective activation of a C-F bond with an auxiliary strong Lewis
 acid: a method to change the activation preference of C-F and C-H bonds.
;
_journal_issue 45
_journal_name_full 'Dalton transactions (Cambridge, England : 2003)'
_journal_page_first 18133
_journal_page_last 18141
_journal_paper_doi 10.1039/c6dt03235d
_journal_volume 45
_journal_year 2016
_chemical_formula_sum 'C25 H44 B Cl0 F6 Fe N O0 P4'
_chemical_formula_weight 663.15
_chemical_name_systematic
; 
 ? 
;
_space_group_IT_number 14
_symmetry_cell_setting monoclinic
_symmetry_space_group_name_Hall '-P 2yn'
_symmetry_space_group_name_H-M 'P 1 21/n 1'
_atom_sites_solution_hydrogens geom
_atom_sites_solution_primary direct
_atom_sites_solution_secondary difmap
_audit_creation_method SHELXL-97
_audit_update_record
;
2016-09-05 deposited with the CCDC.
2016-10-13 downloaded from the CCDC.
;
_cell_angle_alpha 90.00
_cell_angle_beta 93.7660(10)
_cell_angle_gamma 90.00
_cell_formula_units_Z 4
_cell_length_a 11.7534(10)
_cell_length_b 19.4894(16)
_cell_length_c 14.8134(12)
_cell_measurement_reflns_used 7002
_cell_measurement_temperature 296(2)
_cell_measurement_theta_max 27.33
_cell_measurement_theta_min 2.76
_cell_volume 3385.9(5)
_computing_cell_refinement 'Bruker SMART'
_computing_data_collection 'Bruker SMART'
_computing_data_reduction 'Bruker SAINT'
_computing_molecular_graphics 'Bruker SHELXTL'
_computing_publication_material 'Bruker SHELXTL'
_computing_structure_refinement 'Bruker SHELXTL'
_computing_structure_solution 'Bruker SHELXTL'
_diffrn_ambient_temperature 296(2)
_diffrn_measured_fraction_theta_full 0.998
_diffrn_measured_fraction_theta_max 0.998
_diffrn_measurement_device_type 'CCD area detector'
_diffrn_measurement_method 'phi and omega scans'
_diffrn_radiation_monochromator graphite
_diffrn_radiation_source 'fine-focus sealed tube'
_diffrn_radiation_type MoK\a
_diffrn_radiation_wavelength 0.71073
_diffrn_reflns_av_R_equivalents 0.0306
_diffrn_reflns_av_unetI/netI 0.0353
_diffrn_reflns_limit_h_max 15
_diffrn_reflns_limit_h_min -15
_diffrn_reflns_limit_k_max 25
_diffrn_reflns_limit_k_min -25
_diffrn_reflns_limit_l_max 19
_diffrn_reflns_limit_l_min -18
_diffrn_reflns_number 25229
_diffrn_reflns_theta_full 27.51
_diffrn_reflns_theta_max 27.51
_diffrn_reflns_theta_min 2.72
_exptl_absorpt_coefficient_mu 0.683
_exptl_absorpt_correction_T_max 0.8812
_exptl_absorpt_correction_T_min 0.8643
_exptl_absorpt_correction_type multi-scan
_exptl_absorpt_process_details SADABS
_exptl_crystal_colour red
_exptl_crystal_density_diffrn 1.301
_exptl_crystal_density_method 'not measured'
_exptl_crystal_description cubic
_exptl_crystal_F_000 1384
_exptl_crystal_size_max 0.22
_exptl_crystal_size_mid 0.20
_exptl_crystal_size_min 0.19
_refine_diff_density_max 0.549
_refine_diff_density_min -0.357
_refine_diff_density_rms 0.056
_refine_ls_extinction_method none
_refine_ls_goodness_of_fit_ref 0.541
_refine_ls_hydrogen_treatment mixed
_refine_ls_matrix_type full
_refine_ls_number_parameters 359
_refine_ls_number_reflns 7774
_refine_ls_number_restraints 0
_refine_ls_restrained_S_all 0.541
_refine_ls_R_factor_all 0.0456
_refine_ls_R_factor_gt 0.0352
_refine_ls_shift/su_max 0.001
_refine_ls_shift/su_mean 0.000
_refine_ls_structure_factor_coef Fsqd
_refine_ls_weighting_details 'calc w=1/[\s^2^(Fo^2^)+(0.1274P)^2^+8.6367P] where P=(Fo^2^+2Fc^2^)/3'
_refine_ls_weighting_scheme calc
_refine_ls_wR_factor_gt 0.1014
_refine_ls_wR_factor_ref 0.1135
_reflns_number_gt 6334
_reflns_number_total 7774
_reflns_threshold_expression >2sigma(I)
_cod_data_source_file c6dt03235d2.cif
_cod_data_source_block complex10
_cod_depositor_comments
;
The following automatic conversions were performed:

'_symmetry_cell_setting' value 'Monoclinic' changed to 'monoclinic'
according to
/usr/data/users/saulius/crontab/automatic-downloads/rss-feeds/RSC/lib/dictionaries/cif_core.dic
dictionary named 'cif_core.dic' version 2.4.2 from 2011-04-26.

Automatic conversion script
Id: cif_fix_values 4268 2015-11-12 08:31:59Z antanas 

 Adding full bibliography for 7040888--7040890.cif.
;
_cod_original_sg_symbol_H-M 'P2(1)/n  '
_cod_database_code 7040889
_platon_squeeze_void_probe_radius 1.20

loop_
_symmetry_equiv_pos_as_xyz
'x, y, z'
'-x+1/2, y+1/2, -z+1/2'
'-x, -y, -z'
'x-1/2, -y-1/2, z-1/2'

loop_
_atom_site_label
_atom_site_type_symbol
_atom_site_fract_x
_atom_site_fract_y
_atom_site_fract_z
_atom_site_U_iso_or_equiv
_atom_site_adp_type
_atom_site_occupancy
_atom_site_symmetry_multiplicity
_atom_site_calc_flag
_atom_site_refinement_flags
Fe1 Fe 0.46808(2) 0.241277(13) 0.378551(17) 0.01709(8) Uani 1 1 d .
P3 P 0.27211(4) 0.23626(3) 0.37143(3) 0.02164(12) Uani 1 1 d .
P4 P 0.48053(4) 0.16235(3) 0.49303(3) 0.02373(12) Uani 1 1 d .
P1 P 0.46439(4) 0.30455(3) 0.24798(3) 0.02311(12) Uani 1 1 d .
P2 P 0.48815(4) 0.33234(3) 0.47220(3) 0.02285(12) Uani 1 1 d .
N1 N 0.47810(13) 0.15994(8) 0.29872(11) 0.0195(3) Uani 1 1 d .
C13 C 0.63843(15) 0.23513(10) 0.37083(14) 0.0217(4) Uani 1 1 d .
F2 F 0.57754(15) 0.14846(7) 0.08843(10) 0.0467(4) Uani 1 1 d .
C19 C 0.57775(16) 0.13947(10) 0.27722(13) 0.0213(4) Uani 1 1 d .
F1 F 0.6175(2) 0.00517(9) 0.34061(11) 0.0735(6) Uani 1 1 d .
C20 C 0.59492(16) 0.07931(10) 0.21732(14) 0.0244(4) Uani 1 1 d .
F4 F 0.32593(16) 0.02252(10) 0.26098(12) 0.0638(5) Uani 1 1 d .
F3 F 0.32809(14) 0.08254(8) 0.13226(14) 0.0585(5) Uani 1 1 d .
C21 C 0.59581(18) 0.08543(11) 0.12429(14) 0.0278(4) Uani 1 1 d .
C18 C 0.67197(16) 0.18046(10) 0.31500(14) 0.0246(4) Uani 1 1 d .
C3 C 0.6008(2) 0.32024(13) 0.19885(16) 0.0376(5) Uani 1 1 d .
H3A H 0.5885 0.3477 0.1453 0.056 Uiso 1 1 calc R
H3B H 0.6344 0.2772 0.1835 0.056 Uiso 1 1 calc R
H3C H 0.6511 0.3440 0.2419 0.056 Uiso 1 1 calc R
C14 C 0.73087(17) 0.27540(12) 0.40662(16) 0.0318(5) Uani 1 1 d .
H14 H 0.7157 0.3119 0.4445 0.038 Uiso 1 1 calc R
F5 F 0.16609(14) 0.03140(10) 0.17054(15) 0.0686(6) Uani 1 1 d .
C7 C 0.18338(17) 0.30625(12) 0.32351(18) 0.0347(5) Uani 1 1 d .
H7A H 0.2029 0.3151 0.2627 0.052 Uiso 1 1 calc R
H7B H 0.1963 0.3468 0.3595 0.052 Uiso 1 1 calc R
H7C H 0.1045 0.2935 0.3233 0.052 Uiso 1 1 calc R
C9 C 0.21133(17) 0.16563(11) 0.30268(16) 0.0303(5) Uani 1 1 d .
H9A H 0.1296 0.1685 0.2998 0.045 Uiso 1 1 calc R
H9B H 0.2351 0.1227 0.3295 0.045 Uiso 1 1 calc R
H9C H 0.2373 0.1686 0.2427 0.045 Uiso 1 1 calc R
C1 C 0.4042(2) 0.39127(12) 0.23685(17) 0.0388(5) Uani 1 1 d .
H1A H 0.4632 0.4245 0.2502 0.058 Uiso 1 1 calc R
H1B H 0.3455 0.3967 0.2784 0.058 Uiso 1 1 calc R
H1C H 0.3724 0.3980 0.1761 0.058 Uiso 1 1 calc R
C12 C 0.6226(2) 0.12806(13) 0.52488(17) 0.0382(5) Uani 1 1 d .
H12A H 0.6174 0.0950 0.5725 0.057 Uiso 1 1 calc R
H12B H 0.6721 0.1648 0.5455 0.057 Uiso 1 1 calc R
H12C H 0.6527 0.1064 0.4734 0.057 Uiso 1 1 calc R
C22 C 0.61406(19) 0.03167(13) 0.06716(16) 0.0357(5) Uani 1 1 d .
H22 H 0.6131 0.0383 0.0049 0.043 Uiso 1 1 calc R
F6 F 0.3125(2) -0.03374(9) 0.12980(12) 0.0792(7) Uani 1 1 d .
C15 C 0.84315(19) 0.26291(14) 0.3878(2) 0.0428(6) Uani 1 1 d .
H15 H 0.9008 0.2908 0.4133 0.051 Uiso 1 1 calc R
C8 C 0.19372(18) 0.22186(12) 0.47296(16) 0.0336(5) Uani 1 1 d .
H8A H 0.1134 0.2202 0.4564 0.050 Uiso 1 1 calc R
H8B H 0.2092 0.2587 0.5150 0.050 Uiso 1 1 calc R
H8C H 0.2175 0.1792 0.5006 0.050 Uiso 1 1 calc R
C23 C 0.6338(2) -0.03248(13) 0.10432(18) 0.0420(6) Uani 1 1 d .
H23 H 0.6468 -0.0696 0.0668 0.050 Uiso 1 1 calc R
C10 C 0.4301(2) 0.17760(13) 0.60686(16) 0.0425(6) Uani 1 1 d .
H10A H 0.3961 0.1364 0.6283 0.064 Uiso 1 1 calc R
H10B H 0.3746 0.2138 0.6038 0.064 Uiso 1 1 calc R
H10C H 0.4934 0.1905 0.6475 0.064 Uiso 1 1 calc R
C25 C 0.6157(2) 0.01394(13) 0.24985(17) 0.0414(6) Uani 1 1 d .
C4 C 0.5523(2) 0.41153(12) 0.43095(17) 0.0382(5) Uani 1 1 d .
H4A H 0.4939 0.4398 0.4019 0.057 Uiso 1 1 calc R
H4B H 0.6076 0.4001 0.3885 0.057 Uiso 1 1 calc R
H4C H 0.5890 0.4360 0.4810 0.057 Uiso 1 1 calc R
B1 B 0.2832(3) 0.02516(14) 0.17273(19) 0.0369(6) Uani 1 1 d .
C2 C 0.3885(2) 0.26347(13) 0.15024(15) 0.0349(5) Uani 1 1 d .
H2A H 0.3992 0.2899 0.0968 0.052 Uiso 1 1 calc R
H2B H 0.3086 0.2610 0.1600 0.052 Uiso 1 1 calc R
H2C H 0.4179 0.2180 0.1428 0.052 Uiso 1 1 calc R
C11 C 0.4066(2) 0.08110(11) 0.46749(15) 0.0315(5) Uani 1 1 d .
H11A H 0.4331 0.0620 0.4129 0.047 Uiso 1 1 calc R
H11B H 0.3260 0.0892 0.4596 0.047 Uiso 1 1 calc R
H11C H 0.4220 0.0496 0.5166 0.047 Uiso 1 1 calc R
C5 C 0.5768(2) 0.31920(13) 0.57779(16) 0.0421(6) Uani 1 1 d .
H5A H 0.6158 0.3611 0.5943 0.063 Uiso 1 1 calc R
H5B H 0.6316 0.2837 0.5691 0.063 Uiso 1 1 calc R
H5C H 0.5292 0.3060 0.6251 0.063 Uiso 1 1 calc R
C6 C 0.3657(2) 0.37229(14) 0.52193(19) 0.0425(6) Uani 1 1 d .
H6A H 0.3275 0.3388 0.5566 0.064 Uiso 1 1 calc R
H6B H 0.3138 0.3896 0.4746 0.064 Uiso 1 1 calc R
H6C H 0.3916 0.4094 0.5607 0.064 Uiso 1 1 calc R
C17 C 0.78447(18) 0.16752(12) 0.29500(17) 0.0354(5) Uani 1 1 d .
H17 H 0.8013 0.1311 0.2576 0.043 Uiso 1 1 calc R
C24 C 0.6345(3) -0.04204(14) 0.1963(2) 0.0513(7) Uani 1 1 d .
H24 H 0.6474 -0.0852 0.2216 0.062 Uiso 1 1 calc R
C16 C 0.87063(19) 0.20950(14) 0.3315(2) 0.0472(7) Uani 1 1 d .
H16 H 0.9459 0.2019 0.3185 0.057 Uiso 1 1 calc R
H100 H 0.426(2) 0.1367(12) 0.2773(16) 0.021(6) Uiso 1 1 d .

loop_
_atom_site_aniso_label
_atom_site_aniso_U_11
_atom_site_aniso_U_22
_atom_site_aniso_U_33
_atom_site_aniso_U_23
_atom_site_aniso_U_13
_atom_site_aniso_U_12
Fe1 0.01461(13) 0.01859(14) 0.01794(15) -0.00118(10) 0.00017(10) 0.00066(9)
P3 0.0156(2) 0.0240(2) 0.0255(3) -0.00480(19) 0.00243(18) 0.00065(17)
P4 0.0273(3) 0.0235(3) 0.0202(2) 0.00099(19) -0.00004(19) 0.00104(19)
P1 0.0241(2) 0.0245(3) 0.0208(2) 0.00212(19) 0.00191(18) 0.00269(18)
P2 0.0226(2) 0.0220(2) 0.0234(3) -0.00455(19) -0.00231(18) 0.00024(18)
N1 0.0173(7) 0.0212(8) 0.0199(8) -0.0007(6) 0.0002(6) 0.0002(6)
C13 0.0153(8) 0.0234(9) 0.0263(10) 0.0027(8) 0.0021(7) 0.0008(7)
F2 0.0778(11) 0.0325(7) 0.0312(7) 0.0067(6) 0.0145(7) 0.0014(7)
C19 0.0219(9) 0.0226(9) 0.0195(9) 0.0022(7) 0.0032(7) 0.0017(7)
F1 0.1431(18) 0.0451(10) 0.0337(8) 0.0112(7) 0.0168(10) 0.0396(11)
C20 0.0215(9) 0.0261(10) 0.0264(10) -0.0012(8) 0.0079(7) 0.0027(7)
F4 0.0771(12) 0.0663(11) 0.0453(9) -0.0209(9) -0.0152(8) 0.0195(9)
F3 0.0537(9) 0.0320(8) 0.0923(14) 0.0033(8) 0.0239(9) -0.0079(7)
C21 0.0282(10) 0.0285(10) 0.0273(10) -0.0006(8) 0.0068(8) -0.0036(8)
C18 0.0191(9) 0.0257(10) 0.0290(10) 0.0024(8) 0.0026(7) 0.0004(7)
C3 0.0370(12) 0.0447(13) 0.0324(12) 0.0114(10) 0.0116(9) 0.0011(10)
C14 0.0206(9) 0.0309(11) 0.0434(13) -0.0054(10) -0.0019(9) -0.0014(8)
F5 0.0443(9) 0.0576(11) 0.1011(15) 0.0307(10) -0.0161(9) -0.0224(8)
C7 0.0202(9) 0.0346(12) 0.0491(14) -0.0006(10) 0.0003(9) 0.0056(8)
C9 0.0186(9) 0.0342(11) 0.0374(12) -0.0110(9) -0.0030(8) -0.0014(8)
C1 0.0484(13) 0.0271(11) 0.0407(13) 0.0064(10) 0.0016(10) 0.0099(10)
C12 0.0360(12) 0.0378(12) 0.0393(13) 0.0126(10) -0.0093(10) 0.0057(10)
C22 0.0350(11) 0.0452(14) 0.0282(11) -0.0076(10) 0.0110(9) -0.0036(10)
F6 0.161(2) 0.0314(9) 0.0502(10) -0.0132(8) 0.0441(12) -0.0080(11)
C15 0.0197(10) 0.0427(14) 0.0654(18) -0.0045(12) -0.0015(10) -0.0053(9)
C8 0.0283(10) 0.0351(12) 0.0390(12) -0.0061(10) 0.0146(9) -0.0030(9)
C23 0.0460(13) 0.0368(13) 0.0448(14) -0.0153(11) 0.0140(11) 0.0059(10)
C10 0.0675(17) 0.0359(13) 0.0250(11) -0.0005(10) 0.0109(11) -0.0039(12)
C25 0.0605(16) 0.0337(12) 0.0313(12) 0.0037(10) 0.0120(11) 0.0156(11)
C4 0.0472(13) 0.0256(11) 0.0411(13) -0.0030(10) -0.0012(10) -0.0095(10)
B1 0.0482(15) 0.0261(12) 0.0366(14) -0.0074(11) 0.0033(11) -0.0075(11)
C2 0.0406(12) 0.0415(13) 0.0215(10) 0.0003(9) -0.0067(9) 0.0067(10)
C11 0.0401(12) 0.0228(10) 0.0314(11) 0.0040(8) 0.0019(9) -0.0010(8)
C5 0.0529(15) 0.0392(13) 0.0316(12) -0.0069(10) -0.0178(11) -0.0032(11)
C6 0.0340(12) 0.0427(14) 0.0512(15) -0.0247(12) 0.0050(10) 0.0021(10)
C17 0.0221(10) 0.0366(12) 0.0485(14) -0.0036(10) 0.0093(9) 0.0033(9)
C24 0.076(2) 0.0310(13) 0.0485(16) 0.0014(11) 0.0150(14) 0.0218(13)
C16 0.0180(10) 0.0491(15) 0.075(2) -0.0041(14) 0.0077(11) 0.0019(10)

loop_
_atom_type_symbol
_atom_type_description
_atom_type_scat_dispersion_real
_atom_type_scat_dispersion_imag
_atom_type_scat_source
C C 0.0033 0.0016 'International Tables Vol C Tables 4.2.6.8 and 6.1.1.4'
H H 0.0000 0.0000 'International Tables Vol C Tables 4.2.6.8 and 6.1.1.4'
B B 0.0013 0.0007 'International Tables Vol C Tables 4.2.6.8 and 6.1.1.4'
N N 0.0061 0.0033 'International Tables Vol C Tables 4.2.6.8 and 6.1.1.4'
O O 0.0106 0.0060 'International Tables Vol C Tables 4.2.6.8 and 6.1.1.4'
F F 0.0171 0.0103 'International Tables Vol C Tables 4.2.6.8 and 6.1.1.4'
P P 0.1023 0.0942 'International Tables Vol C Tables 4.2.6.8 and 6.1.1.4'
Cl Cl 0.1484 0.1585 'International Tables Vol C Tables 4.2.6.8 and 6.1.1.4'
Fe Fe 0.3463 0.8444 'International Tables Vol C Tables 4.2.6.8 and 6.1.1.4'

loop_
_geom_angle_atom_site_label_1
_geom_angle_atom_site_label_2
_geom_angle_atom_site_label_3
_geom_angle
N1 Fe1 C13 79.68(7)
N1 Fe1 P2 170.59(5)
C13 Fe1 P2 91.00(6)
N1 Fe1 P4 84.33(5)
C13 Fe1 P4 89.24(6)
P2 Fe1 P4 94.25(2)
N1 Fe1 P1 85.73(5)
C13 Fe1 P1 87.01(6)
P2 Fe1 P1 95.23(2)
P4 Fe1 P1 169.86(2)
N1 Fe1 P3 92.13(5)
C13 Fe1 P3 171.72(6)
P2 Fe1 P3 97.21(2)
P4 Fe1 P3 91.18(2)
P1 Fe1 P3 91.19(2)
C9 P3 C7 98.80(11)
C9 P3 C8 98.18(11)
C7 P3 C8 97.34(11)
C9 P3 Fe1 114.24(7)
C7 P3 Fe1 121.93(8)
C8 P3 Fe1 121.57(8)
C12 P4 C11 98.61(11)
C12 P4 C10 99.51(13)
C11 P4 C10 98.69(11)
C12 P4 Fe1 116.70(8)
C11 P4 Fe1 114.92(7)
C10 P4 Fe1 124.04(9)
C3 P1 C1 98.81(12)
C3 P1 C2 98.77(12)
C1 P1 C2 99.58(11)
C3 P1 Fe1 117.20(8)
C1 P1 Fe1 123.86(9)
C2 P1 Fe1 114.37(8)
C5 P2 C6 97.65(13)
C5 P2 C4 100.22(12)
C6 P2 C4 97.30(13)
C5 P2 Fe1 116.36(8)
C6 P2 Fe1 121.90(8)
C4 P2 Fe1 118.97(8)
C19 N1 Fe1 118.80(13)
C14 C13 C18 113.49(17)
C14 C13 Fe1 133.38(16)
C18 C13 Fe1 113.09(13)
N1 C19 C18 114.55(17)
N1 C19 C20 123.20(17)
C18 C19 C20 122.25(17)
C25 C20 C21 114.53(19)
C25 C20 C19 123.11(19)
C21 C20 C19 122.32(18)
F2 C21 C22 118.6(2)
F2 C21 C20 117.32(18)
C22 C21 C20 124.0(2)
C17 C18 C13 124.18(19)
C17 C18 C19 121.93(19)
C13 C18 C19 113.86(16)
C15 C14 C13 123.0(2)
C21 C22 C23 118.4(2)
C16 C15 C14 121.0(2)
C24 C23 C22 120.5(2)
F1 C25 C24 118.7(2)
F1 C25 C20 117.1(2)
C24 C25 C20 124.3(2)
F6 B1 F4 108.9(2)
F6 B1 F3 111.1(2)
F4 B1 F3 108.4(2)
F6 B1 F5 110.2(2)
F4 B1 F5 109.2(2)
F3 B1 F5 109.0(2)
C16 C17 C18 119.3(2)
C23 C24 C25 118.3(2)
C17 C16 C15 119.1(2)

loop_
_geom_bond_atom_site_label_1
_geom_bond_atom_site_label_2
_geom_bond_distance
Fe1 N1 1.9858(16)
Fe1 C13 2.0164(18)
Fe1 P2 2.2554(6)
Fe1 P4 2.2871(6)
Fe1 P1 2.2919(6)
Fe1 P3 2.3009(6)
P3 C9 1.829(2)
P3 C7 1.832(2)
P3 C8 1.836(2)
P4 C12 1.831(2)
P4 C11 1.834(2)
P4 C10 1.848(2)
P1 C3 1.829(2)
P1 C1 1.835(2)
P1 C2 1.834(2)
P2 C5 1.839(2)
P2 C6 1.833(2)
P2 C4 1.840(2)
N1 C19 1.297(2)
C13 C14 1.415(3)
C13 C18 1.420(3)
F2 C21 1.350(3)
C19 C18 1.448(3)
C19 C20 1.492(3)
F1 C25 1.354(3)
C20 C25 1.378(3)
C20 C21 1.384(3)
F4 B1 1.370(3)
F3 B1 1.389(3)
C21 C22 1.373(3)
C18 C17 1.397(3)
C14 C15 1.388(3)
F5 B1 1.380(3)
C22 C23 1.380(4)
F6 B1 1.367(3)
C15 C16 1.385(4)
C23 C24 1.374(4)
C25 C24 1.376(4)
C17 C16 1.384(3)

loop_
_platon_squeeze_void_nr
_platon_squeeze_void_average_x
_platon_squeeze_void_average_y
_platon_squeeze_void_average_z
_platon_squeeze_void_volume
_platon_squeeze_void_count_electrons
_platon_squeeze_void_content
1 0.000 0.000 0.500 207 44 ' '
2 0.500 0.500 0.000 207 44 ' '
